data_4121517
loop_
_publ_author_name
'McGuirk, C. Michael'
'Stern, Charlotte L.'
'Mirkin, Chad A.'

_publ_section_title
;
 Small molecule regulation of self-association and catalytic activity in a
 supramolecular coordination complex.
;
_journal_issue 12
_journal_name_full 'Journal of the American Chemical Society'
_journal_page_first 4689
_journal_page_last 4696
_journal_paper_doi 10.1021/ja500214r
_journal_volume 136
_journal_year 2014
_chemical_formula_moiety 'C54 H50 N4 O2 P2 Pt S2, 2(B F4), 2(C H2 Cl)'
_chemical_formula_sum 'C56 H54 B2 Cl2 F8 N4 O2 P2 Pt S2'
_chemical_formula_weight 1380.70
_chemical_name_systematic
;
 ?
;
_space_group_crystal_system triclinic
_space_group_IT_number 2
_space_group_name_Hall '-P 1'
_space_group_name_H-M_alt 'P -1'
_symmetry_space_group_name_Hall '-P 1'
_symmetry_space_group_name_H-M 'P -1'
_atom_sites_solution_hydrogens mixed
_audit_creation_date 2013-02-27
_audit_creation_method
;
  Olex2 1.2
  (compiled Dec  5 2012 16:17:34, GUI svn.r4385)
;
_cell_angle_alpha 83.2982(19)
_cell_angle_beta 80.3787(18)
_cell_angle_gamma 68.0669(17)
_cell_formula_units_Z 2
_cell_length_a 10.8806(4)
_cell_length_b 13.5311(4)
_cell_length_c 20.3845(7)
_cell_measurement_reflns_used 9964
_cell_measurement_temperature 100(2)
_cell_measurement_theta_max 28.95
_cell_measurement_theta_min 2.52
_cell_volume 2739.92(16)
_computing_cell_refinement 'SAINT V7.23A (Bruker, 2005)'
_computing_data_collection 'APEX2 V2.1-4 (Bruker, 2007)'
_computing_data_reduction 'Bruker SAINT'
_computing_molecular_graphics
;
O. V. Dolomanov, L. J. Bourhis, R. J. Gildea, J. A. K. Howard and H. Puschmann,
OLEX2: a complete structure solution, refinement and analysis program.
J. Appl. Cryst. (2009). 42, 339-341.
;
_computing_publication_material
;
O. V. Dolomanov, L. J. Bourhis, R. J. Gildea, J. A. K. Howard and H. Puschmann,
OLEX2: a complete structure solution, refinement and analysis program.
J. Appl. Cryst. (2009). 42, 339-341.
;
_computing_structure_refinement
;
SHELXL, G.M. Sheldrick, Beta test 
;
_computing_structure_solution 'SHELXT, G.M. Sheldrick, Beta test'
_diffrn_ambient_temperature 100.0
_diffrn_detector_area_resol_mean 8
_diffrn_measured_fraction_theta_full 0.999
_diffrn_measured_fraction_theta_max 0.996
_diffrn_measurement_device_type 'Bruker Kappa APEX CCD area detector'
_diffrn_measurement_method '\w and \f scans'
_diffrn_radiation_monochromator graphite
_diffrn_radiation_type MoK\a
_diffrn_radiation_wavelength 0.71073
_diffrn_reflns_av_R_equivalents 0.0688
_diffrn_reflns_av_unetI/netI 0.0880
_diffrn_reflns_Laue_measured_fraction_full 0.999
_diffrn_reflns_Laue_measured_fraction_max 0.996
_diffrn_reflns_limit_h_max 15
_diffrn_reflns_limit_h_min -15
_diffrn_reflns_limit_k_max 19
_diffrn_reflns_limit_k_min -19
_diffrn_reflns_limit_l_max 28
_diffrn_reflns_limit_l_min -28
_diffrn_reflns_number 45025
_diffrn_reflns_point_group_measured_fraction_full 0.999
_diffrn_reflns_point_group_measured_fraction_max 0.996
_diffrn_reflns_theta_full 25.242
_diffrn_reflns_theta_max 30.045
_diffrn_reflns_theta_min 1.015
_diffrn_source 'sealed tube'
_diffrn_standards_number 0
_exptl_absorpt_coefficient_mu 2.868
_exptl_absorpt_correction_T_max 0.8311
_exptl_absorpt_correction_T_min 0.5863
_exptl_absorpt_correction_type numerical
_exptl_absorpt_process_details
'A numerical absorption correction was applied (Bruker, XPREP). Minimum and maximum transmission factors were: 0.5863 and 0.8311, respectively.'
_exptl_crystal_colour colourless
_exptl_crystal_colour_primary colourless
_exptl_crystal_density_diffrn 1.674
_exptl_crystal_description block
_exptl_crystal_F_000 1380
_exptl_crystal_size_max 0.264
_exptl_crystal_size_mid 0.161
_exptl_crystal_size_min 0.128
_refine_diff_density_max 1.856
_refine_diff_density_min -1.125
_refine_diff_density_rms 0.134
_refine_ls_extinction_method none
_refine_ls_goodness_of_fit_ref 0.970
_refine_ls_hydrogen_treatment mixed
_refine_ls_matrix_type full
_refine_ls_number_parameters 743
_refine_ls_number_reflns 15990
_refine_ls_number_restraints 24
_refine_ls_restrained_S_all 0.976
_refine_ls_R_factor_all 0.0641
_refine_ls_R_factor_gt 0.0416
_refine_ls_shift/su_max 0.004
_refine_ls_shift/su_mean 0.000
_refine_ls_structure_factor_coef Fsqd
_refine_ls_weighting_details
;
 w=1/[\s^2^(Fo^2^)+(0.0379P)^2^]
 where P=(Fo^2^+2Fc^2^)/3
;
_refine_ls_weighting_scheme calc
_refine_ls_wR_factor_gt 0.0884
_refine_ls_wR_factor_ref 0.0937
_reflns_Friedel_coverage 0.000
_reflns_number_gt 11989
_reflns_number_total 15990
_reflns_threshold_expression 'I > 2\s(I)'
_cod_data_source_file ja500214r_si_002.cif
_cod_data_source_block n2508
_cod_database_code 4121517
_olex2_refinement_description
;
1. Fixed Uiso
 At 1.2 times of:
  H50 of C50, H51 of C51, H52 of C52, H53 of C53, H54 of C54, H35 of C35, H24
  of C24, H25 of C25, H26 of C26, H27 of C27, {H28A,H28B} of C28, H33 of C33,
  H32 of C32, {H29A,H29B} of C29, H31 of C31, {H55A,H55B} of C55, H11 of C11,
  H12 of C12, H13 of C13, H14 of C14, H15 of C15, H17 of C17, H4A of C4, H21 of
  C21, H20 of C20, H19 of C19, H18 of C18, H8 of C8, H23 of C23, H5 of C5, H6
  of C6, {H56A,H56B} of C56, H47 of C47, H46 of C46, H45 of C45, H44 of C44,
  H42 of C42, H41 of C41, H40 of C40, H39 of C39, H38 of C38, H48 of C48, {H2A,
  H2B} of C2, {H1A,H1B} of C1, H4 of N4, H3 of N3, H2 of N2, H1 of N1
2. Restrained distances
 F7-B2 - F7A-B2 - F8-B2 - F8A-B2
 with sigma of 0.02
3. Rigid bond restraints
 F7, F8, F7A, F8A
 with sigma for 1-2 distances of 0.01 and sigma for 1-3 distances of 0.01
4. Uiso/Uaniso restraints and constraints
F7 - F8 - F7A - F8A: within 1.7A with sigma of 0.04 and sigma for terminal atoms of 0.08
5. Others
 Sof(F7)=Sof(F8)=1-Sof(F8)=1-Sof(F8)
6.a Secondary CH2 refined with riding coordinates:
 C1(H1A,H1B), C2(H2A,H2B), C28(H28A,H28B), C29(H29A,H29B), C55(H55A,H55B),
 C56(H56A,H56B)
6.b Aromatic/amide H refined with riding coordinates:
 C4(H4A), C5(H5), C6(H6), C8(H8), C11(H11), C12(H12), C13(H13), C14(H14),
 C15(H15), C17(H17), C18(H18), C19(H19), C20(H20), C21(H21), C23(H23), C24(H24),
  C25(H25), C26(H26), C27(H27), C31(H31), C32(H32), C33(H33), C35(H35),
 C38(H38), C39(H39), C40(H40), C41(H41), C42(H42), C44(H44), C45(H45), C46(H46),
  C47(H47), C48(H48), C50(H50), C51(H51), C52(H52), C53(H53), C54(H54)
;
_shelx_estimated_absorpt_t_max 0.710
_shelx_estimated_absorpt_t_min 0.518
_shelx_space_group_comment
;
The symmetry employed for this shelxl refinement is uniquely defined
by the following loop, which should always be used as a source of
symmetry information in preference to the above space-group names.
They are only intended as comments.
;
_shelxl_version_number 2012-9

loop_
_space_group_symop_operation_xyz
'x, y, z'
'-x, -y, -z'

loop_
_atom_site_label
_atom_site_type_symbol
_atom_site_fract_x
_atom_site_fract_y
_atom_site_fract_z
_atom_site_U_iso_or_equiv
_atom_site_adp_type
_atom_site_occupancy
_atom_site_site_symmetry_order
_atom_site_calc_flag
_atom_site_refinement_flags_posn
_atom_site_refinement_flags_adp
_atom_site_refinement_flags_occupancy
_atom_site_disorder_assembly
_atom_site_disorder_group
Pt1 Pt 0.73124(2) 0.76956(2) 0.75577(2) 0.02100(5) Uani 1 1 d . . . . .
S1 S 0.96045(10) 0.71250(8) 0.71331(5) 0.0262(2) Uani 1 1 d . . . . .
S2 S 0.79019(11) 0.81066(8) 0.85257(5) 0.0277(2) Uani 1 1 d . . . . .
P1 P 0.70077(10) 0.72374(8) 0.65765(5) 0.0230(2) Uani 1 1 d . . . . .
P2 P 0.51514(10) 0.83577(8) 0.80531(5) 0.0228(2) Uani 1 1 d . . . . .
O1 O 0.7818(3) 0.4264(2) 0.80786(16) 0.0396(8) Uani 1 1 d . . . . .
O2 O 0.5613(3) 1.1350(2) 0.71225(15) 0.0356(7) Uani 1 1 d . . . . .
N1 N 0.9869(4) 0.3512(3) 0.8428(2) 0.0369(9) Uani 1 1 d . . . . .
H1 H 1.037(5) 0.299(4) 0.860(2) 0.044 Uiso 1 1 d . U . . .
N2 N 0.8272(4) 0.2795(3) 0.87991(19) 0.0355(9) Uani 1 1 d . . . . .
H2 H 0.886(5) 0.240(4) 0.910(2) 0.043 Uiso 1 1 d . U . . .
N3 N 0.7606(4) 1.1584(3) 0.70366(19) 0.0354(9) Uani 1 1 d . . . . .
H3 H 0.807(5) 1.206(4) 0.683(2) 0.043 Uiso 1 1 d . U . . .
N4 N 0.5979(4) 1.2696(3) 0.6435(2) 0.0392(9) Uani 1 1 d . . . . .
H4 H 0.661(5) 1.291(4) 0.626(3) 0.047 Uiso 1 1 d . U . . .
C1 C 0.9739(4) 0.6575(4) 0.6332(2) 0.0317(9) Uani 1 1 d . . . . .
H1A H 0.9744 0.7128 0.5969 0.038 Uiso 1 1 calc R U . . .
H1B H 1.0598 0.5967 0.6260 0.038 Uiso 1 1 calc R U . . .
C2 C 0.8608(4) 0.6201(3) 0.6297(2) 0.0293(9) Uani 1 1 d . . . . .
H2A H 0.8719 0.5538 0.6583 0.035 Uiso 1 1 calc R U . . .
H2B H 0.8622 0.6043 0.5833 0.035 Uiso 1 1 calc R U . . .
C3 C 1.0352(4) 0.5975(3) 0.7650(2) 0.0267(8) Uani 1 1 d . . . . .
C4 C 1.1532(4) 0.5874(3) 0.7870(2) 0.0330(10) Uani 1 1 d . . . . .
H4A H 1.1901 0.6417 0.7761 0.040 Uiso 1 1 calc R U . . .
C5 C 1.2162(4) 0.4967(4) 0.8253(2) 0.0360(10) Uani 1 1 d . . . . .
H5 H 1.2981 0.4878 0.8402 0.043 Uiso 1 1 calc R U . . .
C6 C 1.1615(4) 0.4194(4) 0.8418(2) 0.0351(10) Uani 1 1 d . . . . .
H6 H 1.2066 0.3571 0.8676 0.042 Uiso 1 1 calc R U . . .
C7 C 1.0399(4) 0.4308(3) 0.8210(2) 0.0312(9) Uani 1 1 d . . . . .
C8 C 0.9767(4) 0.5209(3) 0.7824(2) 0.0295(9) Uani 1 1 d . . . . .
H8 H 0.8942 0.5305 0.7679 0.035 Uiso 1 1 calc R U . . .
C9 C 0.8578(4) 0.3581(3) 0.8413(2) 0.0301(9) Uani 1 1 d . . . . .
C10 C 0.7103(4) 0.2552(3) 0.8839(2) 0.0325(10) Uani 1 1 d . . . . .
C11 C 0.6942(5) 0.1783(3) 0.9327(2) 0.0371(10) Uani 1 1 d . . . . .
H11 H 0.7592 0.1458 0.9622 0.045 Uiso 1 1 calc R U . . .
C12 C 0.5849(5) 0.1495(4) 0.9383(3) 0.0420(12) Uani 1 1 d . . . . .
H12 H 0.5756 0.0965 0.9716 0.050 Uiso 1 1 calc R U . . .
C13 C 0.4896(5) 0.1947(4) 0.8976(3) 0.0459(13) Uani 1 1 d . . . . .
H13 H 0.4117 0.1769 0.9039 0.055 Uiso 1 1 calc R U . . .
C14 C 0.5076(5) 0.2685(4) 0.8460(3) 0.0459(13) Uani 1 1 d . . . . .
H14 H 0.4442 0.2970 0.8154 0.055 Uiso 1 1 calc R U . . .
C15 C 0.6171(4) 0.3001(3) 0.8392(2) 0.0358(10) Uani 1 1 d . . . . .
H15 H 0.6282 0.3512 0.8049 0.043 Uiso 1 1 calc R U . . .
C16 C 0.5756(4) 0.6673(3) 0.65456(18) 0.0231(8) Uani 1 1 d . . . . .
C17 C 0.5754(4) 0.5786(3) 0.6971(2) 0.0285(9) Uani 1 1 d . . . . .
H17 H 0.6407 0.5488 0.7267 0.034 Uiso 1 1 calc R U . . .
C18 C 0.4806(5) 0.5347(3) 0.6960(2) 0.0351(10) Uani 1 1 d . . . . .
H18 H 0.4804 0.4743 0.7248 0.042 Uiso 1 1 calc R U . . .
C19 C 0.3853(4) 0.5784(3) 0.6529(2) 0.0323(10) Uani 1 1 d . . . . .
H19 H 0.3196 0.5480 0.6525 0.039 Uiso 1 1 calc R U . . .
C20 C 0.3850(4) 0.6649(3) 0.6109(2) 0.0322(10) Uani 1 1 d . . . . .
H20 H 0.3193 0.6944 0.5816 0.039 Uiso 1 1 calc R U . . .
C21 C 0.4805(4) 0.7097(3) 0.6112(2) 0.0287(9) Uani 1 1 d . . . . .
H21 H 0.4808 0.7694 0.5818 0.034 Uiso 1 1 calc R U . . .
C22 C 0.6803(4) 0.8318(3) 0.59486(19) 0.0250(8) Uani 1 1 d . . . . .
C23 C 0.7191(5) 0.8099(4) 0.5283(2) 0.0382(11) Uani 1 1 d . . . . .
H23 H 0.7517 0.7381 0.5160 0.046 Uiso 1 1 calc R U . . .
C24 C 0.7111(5) 0.8910(4) 0.4798(2) 0.0442(12) Uani 1 1 d . . . . .
H24 H 0.7411 0.8750 0.4344 0.053 Uiso 1 1 calc R U . . .
C25 C 0.6594(5) 0.9954(4) 0.4973(2) 0.0389(11) Uani 1 1 d . . . . .
H25 H 0.6529 1.0516 0.4638 0.047 Uiso 1 1 calc R U . . .
C26 C 0.6168(5) 1.0190(4) 0.5634(2) 0.0364(10) Uani 1 1 d . . . . .
H26 H 0.5797 1.0911 0.5752 0.044 Uiso 1 1 calc R U . . .
C27 C 0.6285(4) 0.9368(3) 0.6125(2) 0.0271(9) Uani 1 1 d . . . . .
H27 H 0.6011 0.9526 0.6580 0.033 Uiso 1 1 calc R U . . .
C28 C 0.6299(4) 0.8715(3) 0.9041(2) 0.0313(9) Uani 1 1 d . . . . .
H28A H 0.6086 0.8152 0.9339 0.038 Uiso 1 1 calc R U . . .
H28B H 0.6378 0.9229 0.9324 0.038 Uiso 1 1 calc R U . . .
C29 C 0.5167(4) 0.9286(3) 0.8635(2) 0.0292(9) Uani 1 1 d . . . . .
H29A H 0.5295 0.9921 0.8386 0.035 Uiso 1 1 calc R U . . .
H29B H 0.4305 0.9525 0.8932 0.035 Uiso 1 1 calc R U . . .
C30 C 0.8392(4) 0.9220(3) 0.8235(2) 0.0285(9) Uani 1 1 d . . . . .
C31 C 0.9410(4) 0.9324(4) 0.8531(2) 0.0334(10) Uani 1 1 d . . . . .
H31 H 0.9807 0.8830 0.8876 0.040 Uiso 1 1 calc R U . . .
C32 C 0.9810(4) 1.0169(4) 0.8303(2) 0.0365(11) Uani 1 1 d . . . . .
H32 H 1.0511 1.0250 0.8487 0.044 Uiso 1 1 calc R U . . .
C33 C 0.9215(4) 1.0906(4) 0.7809(2) 0.0377(11) Uani 1 1 d . . . . .
H33 H 0.9509 1.1484 0.7664 0.045 Uiso 1 1 calc R U . . .
C34 C 0.8191(4) 1.0808(3) 0.7527(2) 0.0305(9) Uani 1 1 d . . . . .
C35 C 0.7801(4) 0.9938(3) 0.7734(2) 0.0287(9) Uani 1 1 d . . . . .
H35 H 0.7133 0.9838 0.7532 0.034 Uiso 1 1 calc R U . . .
C36 C 0.6335(4) 1.1834(3) 0.6889(2) 0.0327(10) Uani 1 1 d . . . . .
C37 C 0.4737(5) 1.3158(3) 0.6185(2) 0.0354(10) Uani 1 1 d . . . . .
C38 C 0.3547(5) 1.3110(3) 0.6531(3) 0.0402(11) Uani 1 1 d . . . . .
H38 H 0.3539 1.2734 0.6954 0.048 Uiso 1 1 calc R U . . .
C39 C 0.2371(5) 1.3612(4) 0.6255(3) 0.0470(13) Uani 1 1 d . . . . .
H39 H 0.1559 1.3569 0.6489 0.056 Uiso 1 1 calc R U . . .
C40 C 0.2361(5) 1.4170(4) 0.5650(3) 0.0444(12) Uani 1 1 d . . . . .
H40 H 0.1550 1.4506 0.5464 0.053 Uiso 1 1 calc R U . . .
C41 C 0.3530(5) 1.4243(4) 0.5314(3) 0.0447(12) Uani 1 1 d . . . . .
H41 H 0.3524 1.4653 0.4902 0.054 Uiso 1 1 calc R U . . .
C42 C 0.4718(5) 1.3719(3) 0.5577(2) 0.0377(11) Uani 1 1 d . . . . .
H42 H 0.5531 1.3747 0.5333 0.045 Uiso 1 1 calc R U . . .
C43 C 0.3821(4) 0.9078(3) 0.75597(19) 0.0259(8) Uani 1 1 d . . . . .
C44 C 0.3134(4) 0.8528(3) 0.7331(2) 0.0287(9) Uani 1 1 d . . . . .
H44 H 0.3350 0.7788 0.7448 0.034 Uiso 1 1 calc R U . . .
C45 C 0.2151(4) 0.9048(4) 0.6940(2) 0.0338(10) Uani 1 1 d . . . . .
H45 H 0.1697 0.8667 0.6779 0.041 Uiso 1 1 calc R U . . .
C46 C 0.1818(4) 1.0130(4) 0.6779(2) 0.0347(10) Uani 1 1 d . . . . .
H46 H 0.1131 1.0493 0.6509 0.042 Uiso 1 1 calc R U . . .
C47 C 0.2479(4) 1.0683(4) 0.7010(2) 0.0333(10) Uani 1 1 d . . . . .
H47 H 0.2240 1.1428 0.6901 0.040 Uiso 1 1 calc R U . . .
C48 C 0.3487(4) 1.0165(3) 0.7397(2) 0.0290(9) Uani 1 1 d . . . . .
H48 H 0.3947 1.0548 0.7552 0.035 Uiso 1 1 calc R U . . .
C49 C 0.4612(4) 0.7383(3) 0.85628(19) 0.0252(8) Uani 1 1 d . . . . .
C50 C 0.3310(4) 0.7694(4) 0.8901(2) 0.0344(10) Uani 1 1 d . . . . .
H50 H 0.2713 0.8411 0.8853 0.041 Uiso 1 1 calc R U . . .
C51 C 0.2892(5) 0.6947(4) 0.9308(2) 0.0381(11) Uani 1 1 d . . . . .
H51 H 0.2003 0.7151 0.9533 0.046 Uiso 1 1 calc R U . . .
C52 C 0.3766(5) 0.5915(4) 0.9384(2) 0.0392(11) Uani 1 1 d . . . . .
H52 H 0.3475 0.5405 0.9658 0.047 Uiso 1 1 calc R U . . .
C53 C 0.5060(5) 0.5613(4) 0.9067(2) 0.0375(11) Uani 1 1 d . . . . .
H53 H 0.5661 0.4901 0.9132 0.045 Uiso 1 1 calc R U . . .
C54 C 0.5487(4) 0.6339(3) 0.8654(2) 0.0290(9) Uani 1 1 d . . . . .
H54 H 0.6379 0.6125 0.8433 0.035 Uiso 1 1 calc R U . . .
F1 F 0.8393(5) 0.2969(3) 0.5220(3) 0.128(2) Uani 1 1 d . . . . .
F2 F 0.7832(5) 0.3901(4) 0.6030(3) 0.1161(16) Uani 1 1 d . . . . .
F3 F 0.9674(4) 0.3850(4) 0.5420(2) 0.1008(14) Uani 1 1 d . . . . .
F4 F 0.9583(4) 0.2430(3) 0.6084(2) 0.1038(15) Uani 1 1 d . . . . .
B1 B 0.8984(6) 0.3259(5) 0.5680(4) 0.0471(15) Uani 1 1 d . . . . .
F5 F 0.0182(3) 1.1569(3) 0.97131(15) 0.0666(9) Uani 1 1 d . . . . .
F6 F 0.1776(3) 1.1529(2) 0.88482(13) 0.0501(7) Uani 1 1 d . . . . .
F7 F 0.1847(10) 1.0106(5) 0.9449(5) 0.068(3) Uani 0.560(18) 1 d D U P A 1
F8 F 0.2254(11) 1.1341(15) 0.9908(4) 0.104(6) Uani 0.560(18) 1 d D U P A 1
B2 B 0.1515(5) 1.1228(4) 0.9513(3) 0.0368(12) Uani 1 1 d D . . . .
Cl1 Cl 0.81092(14) 0.57050(12) 0.96187(7) 0.0578(4) Uani 1 1 d . . . . .
C55 C 0.9686(5) 0.5560(4) 0.9846(2) 0.0471(13) Uani 1 1 d . . . . .
H55A H 1.0281 0.5681 0.9446 0.057 Uiso 1 1 calc R U . . .
H55B H 0.9560 0.6093 1.0169 0.057 Uiso 1 1 calc R U . . .
Cl2 Cl 0.95872(15) 0.93597(11) 0.59861(7) 0.0550(3) Uani 1 1 d . . . . .
C56 C 1.0227(7) 0.9459(5) 0.5065(4) 0.095(3) Uani 1 1 d . . . . .
H56A H 1.1215 0.9141 0.4981 0.114 Uiso 1 1 calc R U . . .
H56B H 0.9843 0.9110 0.4797 0.114 Uiso 1 1 calc R U . . .
F7A F 0.2345(8) 1.0318(6) 0.9748(4) 0.045(3) Uani 0.440(18) 1 d D U P A 2
F8A F 0.1733(12) 1.2067(8) 0.9811(6) 0.071(3) Uani 0.440(18) 1 d D U P A 2

loop_
_atom_site_aniso_label
_atom_site_aniso_U_11
_atom_site_aniso_U_22
_atom_site_aniso_U_33
_atom_site_aniso_U_23
_atom_site_aniso_U_13
_atom_site_aniso_U_12
Pt1 0.02138(8) 0.02151(8) 0.02058(7) 0.00132(5) -0.00340(5) -0.00878(6)
S1 0.0229(5) 0.0257(5) 0.0296(5) 0.0011(4) -0.0011(4) -0.0099(4)
S2 0.0298(5) 0.0312(6) 0.0235(5) 0.0005(4) -0.0071(4) -0.0117(5)
P1 0.0267(5) 0.0228(5) 0.0206(5) -0.0007(4) -0.0019(4) -0.0110(4)
P2 0.0222(5) 0.0232(5) 0.0222(5) 0.0007(4) -0.0019(4) -0.0086(4)
O1 0.0308(17) 0.0325(17) 0.056(2) 0.0148(15) -0.0164(16) -0.0126(14)
O2 0.0372(17) 0.0358(17) 0.0396(18) 0.0057(14) -0.0064(14) -0.0215(15)
N1 0.031(2) 0.029(2) 0.053(3) 0.0141(18) -0.0166(19) -0.0130(17)
N2 0.039(2) 0.032(2) 0.041(2) 0.0087(17) -0.0138(18) -0.0184(18)
N3 0.034(2) 0.033(2) 0.040(2) 0.0039(17) -0.0021(17) -0.0165(18)
N4 0.036(2) 0.031(2) 0.048(2) 0.0066(18) -0.0025(19) -0.0142(18)
C1 0.027(2) 0.038(2) 0.026(2) -0.0053(18) 0.0052(17) -0.0090(19)
C2 0.031(2) 0.029(2) 0.027(2) -0.0052(17) 0.0007(18) -0.0103(19)
C3 0.024(2) 0.025(2) 0.027(2) 0.0005(16) -0.0016(17) -0.0057(17)
C4 0.030(2) 0.034(2) 0.040(2) -0.0030(19) -0.003(2) -0.016(2)
C5 0.030(2) 0.044(3) 0.036(2) 0.005(2) -0.011(2) -0.014(2)
C6 0.028(2) 0.038(3) 0.038(2) 0.007(2) -0.010(2) -0.011(2)
C7 0.028(2) 0.032(2) 0.034(2) 0.0010(18) -0.0034(19) -0.0126(19)
C8 0.021(2) 0.028(2) 0.039(2) 0.0033(18) -0.0067(18) -0.0093(18)
C9 0.030(2) 0.025(2) 0.037(2) 0.0021(18) -0.0074(19) -0.0114(19)
C10 0.029(2) 0.028(2) 0.042(3) -0.0047(19) -0.003(2) -0.0125(19)
C11 0.045(3) 0.030(2) 0.033(2) -0.0006(19) 0.001(2) -0.012(2)
C12 0.044(3) 0.037(3) 0.046(3) -0.009(2) 0.015(2) -0.022(2)
C13 0.030(3) 0.036(3) 0.074(4) -0.019(3) 0.004(3) -0.014(2)
C14 0.031(3) 0.034(3) 0.073(4) -0.009(2) -0.009(2) -0.010(2)
C15 0.031(2) 0.028(2) 0.050(3) -0.001(2) -0.009(2) -0.0110(19)
C16 0.026(2) 0.0213(19) 0.0230(19) -0.0052(15) 0.0007(16) -0.0109(17)
C17 0.031(2) 0.027(2) 0.030(2) 0.0004(17) -0.0073(18) -0.0125(18)
C18 0.047(3) 0.031(2) 0.035(2) 0.0017(19) -0.007(2) -0.024(2)
C19 0.032(2) 0.035(2) 0.036(2) -0.0058(19) -0.0056(19) -0.018(2)
C20 0.035(2) 0.038(2) 0.027(2) -0.0016(18) -0.0100(19) -0.015(2)
C21 0.035(2) 0.029(2) 0.025(2) 0.0023(17) -0.0054(18) -0.0150(19)
C22 0.029(2) 0.029(2) 0.0218(19) 0.0037(16) -0.0045(16) -0.0171(18)
C23 0.057(3) 0.037(3) 0.029(2) -0.0011(19) -0.005(2) -0.027(2)
C24 0.066(3) 0.048(3) 0.021(2) 0.003(2) -0.003(2) -0.026(3)
C25 0.049(3) 0.045(3) 0.028(2) 0.012(2) -0.011(2) -0.025(2)
C26 0.041(3) 0.031(2) 0.040(3) 0.0028(19) -0.011(2) -0.016(2)
C27 0.033(2) 0.028(2) 0.023(2) 0.0025(16) -0.0078(17) -0.0142(19)
C28 0.037(2) 0.038(2) 0.022(2) -0.0032(18) 0.0004(18) -0.018(2)
C29 0.031(2) 0.028(2) 0.030(2) -0.0076(17) 0.0034(18) -0.0127(18)
C30 0.025(2) 0.035(2) 0.028(2) -0.0084(18) -0.0004(17) -0.0122(18)
C31 0.029(2) 0.036(2) 0.034(2) -0.0061(19) -0.0057(19) -0.008(2)
C32 0.027(2) 0.041(3) 0.048(3) -0.011(2) -0.008(2) -0.017(2)
C33 0.032(2) 0.035(3) 0.049(3) -0.005(2) -0.001(2) -0.017(2)
C34 0.026(2) 0.031(2) 0.032(2) -0.0052(18) 0.0021(18) -0.0099(18)
C35 0.029(2) 0.032(2) 0.029(2) -0.0034(17) -0.0041(18) -0.0144(19)
C36 0.032(2) 0.027(2) 0.037(2) -0.0045(19) 0.000(2) -0.010(2)
C37 0.038(3) 0.020(2) 0.046(3) -0.0056(19) -0.007(2) -0.0072(19)
C38 0.039(3) 0.024(2) 0.054(3) 0.001(2) -0.004(2) -0.009(2)
C39 0.040(3) 0.030(3) 0.073(4) -0.002(2) -0.009(3) -0.015(2)
C40 0.048(3) 0.027(2) 0.056(3) -0.012(2) -0.018(3) -0.005(2)
C41 0.061(4) 0.033(3) 0.042(3) -0.007(2) -0.014(3) -0.014(2)
C42 0.045(3) 0.032(2) 0.035(3) -0.005(2) -0.001(2) -0.014(2)
C43 0.024(2) 0.027(2) 0.024(2) 0.0014(16) 0.0010(16) -0.0076(17)
C44 0.028(2) 0.026(2) 0.031(2) 0.0024(17) -0.0053(18) -0.0087(18)
C45 0.034(2) 0.037(2) 0.033(2) 0.0008(19) -0.009(2) -0.014(2)
C46 0.028(2) 0.037(3) 0.035(2) 0.0065(19) -0.0043(19) -0.009(2)
C47 0.028(2) 0.034(2) 0.035(2) 0.0083(19) -0.0026(19) -0.012(2)
C48 0.024(2) 0.030(2) 0.032(2) 0.0011(17) -0.0008(18) -0.0112(18)
C49 0.027(2) 0.030(2) 0.024(2) 0.0009(16) -0.0065(17) -0.0152(18)
C50 0.034(2) 0.040(3) 0.032(2) 0.0002(19) -0.0012(19) -0.017(2)
C51 0.034(2) 0.054(3) 0.031(2) 0.001(2) 0.001(2) -0.025(2)
C52 0.053(3) 0.048(3) 0.027(2) 0.006(2) -0.006(2) -0.033(3)
C53 0.044(3) 0.036(3) 0.034(2) 0.006(2) -0.007(2) -0.017(2)
C54 0.029(2) 0.031(2) 0.029(2) 0.0014(17) -0.0073(18) -0.0129(19)
F1 0.152(5) 0.069(3) 0.198(5) 0.026(3) -0.109(4) -0.052(3)
F2 0.103(3) 0.106(3) 0.122(4) -0.031(3) 0.039(3) -0.033(3)
F3 0.074(3) 0.112(3) 0.128(4) 0.046(3) -0.024(2) -0.059(3)
F4 0.102(3) 0.072(3) 0.153(4) 0.044(3) -0.071(3) -0.041(2)
B1 0.031(3) 0.032(3) 0.077(5) 0.002(3) 0.006(3) -0.016(3)
F5 0.0385(17) 0.090(2) 0.0496(19) 0.0100(17) -0.0045(15) -0.0032(17)
F6 0.0441(16) 0.0577(18) 0.0364(16) 0.0095(13) -0.0065(13) -0.0076(14)
F7 0.072(5) 0.038(3) 0.079(6) 0.006(3) 0.001(5) -0.009(3)
F8 0.087(7) 0.207(18) 0.058(4) 0.027(7) -0.049(4) -0.091(10)
B2 0.031(3) 0.044(3) 0.033(3) 0.013(2) -0.013(2) -0.013(3)
Cl1 0.0515(8) 0.0756(10) 0.0565(8) 0.0182(7) -0.0137(7) -0.0382(8)
C55 0.047(3) 0.065(3) 0.037(3) 0.003(2) 0.000(2) -0.032(3)
Cl2 0.0639(9) 0.0672(9) 0.0477(7) 0.0176(6) -0.0221(7) -0.0395(8)
C56 0.067(5) 0.071(4) 0.160(8) -0.032(5) -0.036(5) -0.025(4)
F7A 0.044(5) 0.031(4) 0.046(5) 0.013(3) -0.008(4) 0.000(3)
F8A 0.090(7) 0.061(6) 0.062(6) -0.012(5) -0.043(5) -0.013(5)

loop_
_atom_type_symbol
_atom_type_description
_atom_type_scat_dispersion_real
_atom_type_scat_dispersion_imag
_atom_type_scat_source
C C 0.0033 0.0016 'International Tables Vol C Tables 4.2.6.8 and 6.1.1.4'
H H 0.0000 0.0000 'International Tables Vol C Tables 4.2.6.8 and 6.1.1.4'
B B 0.0013 0.0007 'International Tables Vol C Tables 4.2.6.8 and 6.1.1.4'
Cl Cl 0.1484 0.1585 'International Tables Vol C Tables 4.2.6.8 and 6.1.1.4'
F F 0.0171 0.0103 'International Tables Vol C Tables 4.2.6.8 and 6.1.1.4'
N N 0.0061 0.0033 'International Tables Vol C Tables 4.2.6.8 and 6.1.1.4'
O O 0.0106 0.0060 'International Tables Vol C Tables 4.2.6.8 and 6.1.1.4'
P P 0.1023 0.0942 'International Tables Vol C Tables 4.2.6.8 and 6.1.1.4'
Pt Pt -1.7033 8.3905 'International Tables Vol C Tables 4.2.6.8 and 6.1.1.4'
S S 0.1246 0.1234 'International Tables Vol C Tables 4.2.6.8 and 6.1.1.4'

loop_
_geom_angle_atom_site_label_1
_geom_angle_atom_site_label_2
_geom_angle_atom_site_label_3
_geom_angle
_geom_angle_site_symmetry_1
S2 Pt1 S1 87.00(4) .
P1 Pt1 S1 86.17(4) .
P1 Pt1 S2 173.17(4) .
P1 Pt1 P2 100.17(4) .
P2 Pt1 S1 173.25(4) .
P2 Pt1 S2 86.66(4) .
C1 S1 Pt1 105.24(14) .
C3 S1 Pt1 104.04(14) .
C3 S1 C1 103.25(19) .
C28 S2 Pt1 103.97(13) .
C30 S2 Pt1 102.41(13) .
C30 S2 C28 103.02(19) .
C2 P1 Pt1 104.22(14) .
C16 P1 Pt1 120.85(13) .
C16 P1 C2 105.35(18) .
C22 P1 Pt1 111.42(13) .
C22 P1 C2 105.48(19) .
C22 P1 C16 108.23(18) .
C29 P2 Pt1 103.79(14) .
C43 P2 Pt1 120.37(13) .
C43 P2 C29 107.00(19) .
C49 P2 Pt1 113.88(14) .
C49 P2 C29 105.19(19) .
C49 P2 C43 105.44(18) .
C7 N1 H1 114(4) .
C9 N1 H1 119(4) .
C9 N1 C7 126.5(4) .
C9 N2 H2 117(3) .
C9 N2 C10 127.5(4) .
C10 N2 H2 116(3) .
C34 N3 H3 118(3) .
C36 N3 H3 116(3) .
C36 N3 C34 124.8(4) .
C36 N4 H4 115(3) .
C36 N4 C37 126.2(4) .
C37 N4 H4 118(3) .
S1 C1 H1A 109.1 .
S1 C1 H1B 109.1 .
H1A C1 H1B 107.8 .
C2 C1 S1 112.6(3) .
C2 C1 H1A 109.1 .
C2 C1 H1B 109.1 .
P1 C2 H2A 109.7 .
P1 C2 H2B 109.7 .
C1 C2 P1 109.8(3) .
C1 C2 H2A 109.7 .
C1 C2 H2B 109.7 .
H2A C2 H2B 108.2 .
C4 C3 S1 117.3(3) .
C4 C3 C8 121.8(4) .
C8 C3 S1 120.9(3) .
C3 C4 H4A 120.7 .
C5 C4 C3 118.5(4) .
C5 C4 H4A 120.7 .
C4 C5 H5 119.8 .
C6 C5 C4 120.5(4) .
C6 C5 H5 119.8 .
C5 C6 H6 119.5 .
C5 C6 C7 121.0(4) .
C7 C6 H6 119.5 .
N1 C7 C6 117.6(4) .
C8 C7 N1 123.4(4) .
C8 C7 C6 118.9(4) .
C3 C8 H8 120.4 .
C7 C8 C3 119.2(4) .
C7 C8 H8 120.4 .
O1 C9 N1 123.0(4) .
O1 C9 N2 124.4(4) .
N2 C9 N1 112.6(4) .
C11 C10 N2 117.1(4) .
C11 C10 C15 119.9(4) .
C15 C10 N2 122.9(4) .
C10 C11 H11 120.0 .
C12 C11 C10 120.1(5) .
C12 C11 H11 120.0 .
C11 C12 H12 119.2 .
C13 C12 C11 121.6(5) .
C13 C12 H12 119.2 .
C12 C13 H13 120.5 .
C12 C13 C14 119.0(5) .
C14 C13 H13 120.5 .
C13 C14 H14 119.6 .
C15 C14 C13 120.7(5) .
C15 C14 H14 119.6 .
C10 C15 H15 120.7 .
C14 C15 C10 118.5(5) .
C14 C15 H15 120.7 .
C17 C16 P1 118.7(3) .
C21 C16 P1 121.8(3) .
C21 C16 C17 119.6(4) .
C16 C17 H17 120.1 .
C18 C17 C16 119.8(4) .
C18 C17 H17 120.1 .
C17 C18 H18 119.9 .
C17 C18 C19 120.1(4) .
C19 C18 H18 119.9 .
C18 C19 H19 119.7 .
C20 C19 C18 120.5(4) .
C20 C19 H19 119.7 .
C19 C20 H20 120.0 .
C19 C20 C21 120.0(4) .
C21 C20 H20 120.0 .
C16 C21 H21 120.0 .
C20 C21 C16 120.1(4) .
C20 C21 H21 120.0 .
C23 C22 P1 119.7(3) .
C27 C22 P1 120.7(3) .
C27 C22 C23 119.5(4) .
C22 C23 H23 119.7 .
C24 C23 C22 120.7(4) .
C24 C23 H23 119.7 .
C23 C24 H24 120.1 .
C23 C24 C25 119.8(4) .
C25 C24 H24 120.1 .
C24 C25 H25 119.9 .
C24 C25 C26 120.3(4) .
C26 C25 H25 119.9 .
C25 C26 H26 120.1 .
C25 C26 C27 119.8(4) .
C27 C26 H26 120.1 .
C22 C27 C26 119.9(4) .
C22 C27 H27 120.1 .
C26 C27 H27 120.1 .
S2 C28 H28A 109.0 .
S2 C28 H28B 109.0 .
H28A C28 H28B 107.8 .
C29 C28 S2 112.9(3) .
C29 C28 H28A 109.0 .
C29 C28 H28B 109.0 .
P2 C29 H29A 110.1 .
P2 C29 H29B 110.1 .
C28 C29 P2 108.2(3) .
C28 C29 H29A 110.1 .
C28 C29 H29B 110.1 .
H29A C29 H29B 108.4 .
C31 C30 S2 117.0(3) .
C35 C30 S2 121.2(3) .
C35 C30 C31 121.8(4) .
C30 C31 H31 121.3 .
C32 C31 C30 117.4(4) .
C32 C31 H31 121.3 .
C31 C32 H32 119.2 .
C31 C32 C33 121.6(4) .
C33 C32 H32 119.2 .
C32 C33 H33 119.7 .
C32 C33 C34 120.7(4) .
C34 C33 H33 119.7 .
C33 C34 N3 118.5(4) .
C33 C34 C35 118.7(4) .
C35 C34 N3 122.8(4) .
C30 C35 C34 119.8(4) .
C30 C35 H35 120.1 .
C34 C35 H35 120.1 .
O2 C36 N3 124.2(4) .
O2 C36 N4 123.6(4) .
N3 C36 N4 112.2(4) .
C38 C37 N4 123.7(4) .
C42 C37 N4 117.3(4) .
C42 C37 C38 119.0(4) .
C37 C38 H38 120.2 .
C39 C38 C37 119.7(5) .
C39 C38 H38 120.2 .
C38 C39 H39 119.5 .
C40 C39 C38 120.9(5) .
C40 C39 H39 119.5 .
C39 C40 H40 120.2 .
C39 C40 C41 119.7(5) .
C41 C40 H40 120.2 .
C40 C41 H41 120.1 .
C40 C41 C42 119.9(5) .
C42 C41 H41 120.1 .
C37 C42 C41 120.8(5) .
C37 C42 H42 119.6 .
C41 C42 H42 119.6 .
C44 C43 P2 119.2(3) .
C48 C43 P2 121.1(3) .
C48 C43 C44 119.7(4) .
C43 C44 H44 119.8 .
C45 C44 C43 120.3(4) .
C45 C44 H44 119.8 .
C44 C45 H45 120.0 .
C44 C45 C46 119.9(4) .
C46 C45 H45 120.0 .
C45 C46 H46 119.9 .
C47 C46 C45 120.1(4) .
C47 C46 H46 119.9 .
C46 C47 H47 119.7 .
C46 C47 C48 120.5(4) .
C48 C47 H47 119.7 .
C43 C48 H48 120.3 .
C47 C48 C43 119.4(4) .
C47 C48 H48 120.3 .
C50 C49 P2 119.4(3) .
C54 C49 P2 121.0(3) .
C54 C49 C50 119.5(4) .
C49 C50 H50 120.1 .
C51 C50 C49 119.7(4) .
C51 C50 H50 120.1 .
C50 C51 H51 120.1 .
C52 C51 C50 119.9(4) .
C52 C51 H51 120.1 .
C51 C52 H52 119.7 .
C51 C52 C53 120.6(4) .
C53 C52 H52 119.7 .
C52 C53 H53 119.8 .
C52 C53 C54 120.4(4) .
C54 C53 H53 119.8 .
C49 C54 H54 120.0 .
C53 C54 C49 119.9(4) .
C53 C54 H54 120.0 .
F2 B1 F1 97.2(5) .
F3 B1 F1 113.6(6) .
F3 B1 F2 107.7(5) .
F3 B1 F4 116.4(5) .
F4 B1 F1 111.7(5) .
F4 B1 F2 108.3(6) .
F5 B2 F6 110.4(4) .
F5 B2 F7 102.3(5) .
F5 B2 F8A 95.6(6) .
F6 B2 F7 98.6(5) .
F6 B2 F8A 99.0(6) .
F8 B2 F5 117.5(7) .
F8 B2 F6 116.4(6) .
F8 B2 F7 108.8(7) .
F7A B2 F5 122.1(5) .
F7A B2 F6 117.8(5) .
F7A B2 F8A 106.1(6) .
Cl1 C55 H55A 109.9 .
Cl1 C55 H55B 109.9 .
C55 C55 Cl1 108.8(4) 2_767
C55 C55 H55A 109.9 2_767
C55 C55 H55B 109.9 2_767
H55A C55 H55B 108.3 .
Cl2 C56 H56A 111.5 .
Cl2 C56 H56B 111.5 .
C56 C56 Cl2 101.3(8) 2_776
C56 C56 H56A 111.5 2_776
C56 C56 H56B 111.5 2_776
H56A C56 H56B 109.3 .

loop_
_geom_bond_atom_site_label_1
_geom_bond_atom_site_label_2
_geom_bond_distance
_geom_bond_site_symmetry_2
Pt1 S1 2.3582(10) .
Pt1 S2 2.3580(10) .
Pt1 P1 2.2714(10) .
Pt1 P2 2.2793(10) .
S1 C1 1.835(4) .
S1 C3 1.776(4) .
S2 C28 1.827(4) .
S2 C30 1.787(4) .
P1 C2 1.831(4) .
P1 C16 1.805(4) .
P1 C22 1.801(4) .
P2 C29 1.832(4) .
P2 C43 1.805(4) .
P2 C49 1.794(4) .
O1 C9 1.213(5) .
O2 C36 1.208(5) .
N1 H1 0.80(5) .
N1 C7 1.400(5) .
N1 C9 1.378(5) .
N2 H2 0.93(5) .
N2 C9 1.358(5) .
N2 C10 1.416(5) .
N3 H3 0.98(5) .
N3 C34 1.405(6) .
N3 C36 1.371(5) .
N4 H4 0.85(5) .
N4 C36 1.378(6) .
N4 C37 1.415(6) .
C1 H1A 0.9900 .
C1 H1B 0.9900 .
C1 C2 1.510(6) .
C2 H2A 0.9900 .
C2 H2B 0.9900 .
C3 C4 1.385(5) .
C3 C8 1.391(6) .
C4 H4A 0.9500 .
C4 C5 1.383(6) .
C5 H5 0.9500 .
C5 C6 1.369(6) .
C6 H6 0.9500 .
C6 C7 1.405(6) .
C7 C8 1.382(6) .
C8 H8 0.9500 .
C10 C11 1.393(6) .
C10 C15 1.395(6) .
C11 H11 0.9500 .
C11 C12 1.368(6) .
C12 H12 0.9500 .
C12 C13 1.354(7) .
C13 H13 0.9500 .
C13 C14 1.405(7) .
C14 H14 0.9500 .
C14 C15 1.391(6) .
C15 H15 0.9500 .
C16 C17 1.396(5) .
C16 C21 1.387(5) .
C17 H17 0.9500 .
C17 C18 1.374(5) .
C18 H18 0.9500 .
C18 C19 1.387(6) .
C19 H19 0.9500 .
C19 C20 1.366(6) .
C20 H20 0.9500 .
C20 C21 1.385(5) .
C21 H21 0.9500 .
C22 C23 1.385(6) .
C22 C27 1.384(5) .
C23 H23 0.9500 .
C23 C24 1.376(6) .
C24 H24 0.9500 .
C24 C25 1.378(7) .
C25 H25 0.9500 .
C25 C26 1.384(6) .
C26 H26 0.9500 .
C26 C27 1.389(6) .
C27 H27 0.9500 .
C28 H28A 0.9900 .
C28 H28B 0.9900 .
C28 C29 1.510(6) .
C29 H29A 0.9900 .
C29 H29B 0.9900 .
C30 C31 1.403(6) .
C30 C35 1.387(6) .
C31 H31 0.9500 .
C31 C32 1.376(6) .
C32 H32 0.9500 .
C32 C33 1.388(6) .
C33 H33 0.9500 .
C33 C34 1.391(6) .
C34 C35 1.392(6) .
C35 H35 0.9500 .
C37 C38 1.387(7) .
C37 C42 1.376(6) .
C38 H38 0.9500 .
C38 C39 1.384(7) .
C39 H39 0.9500 .
C39 C40 1.368(7) .
C40 H40 0.9500 .
C40 C41 1.372(7) .
C41 H41 0.9500 .
C41 C42 1.385(7) .
C42 H42 0.9500 .
C43 C44 1.394(5) .
C43 C48 1.390(5) .
C44 H44 0.9500 .
C44 C45 1.366(6) .
C45 H45 0.9500 .
C45 C46 1.383(6) .
C46 H46 0.9500 .
C46 C47 1.377(6) .
C47 H47 0.9500 .
C47 C48 1.379(6) .
C48 H48 0.9500 .
C49 C50 1.398(6) .
C49 C54 1.389(6) .
C50 H50 0.9500 .
C50 C51 1.392(6) .
C51 H51 0.9500 .
C51 C52 1.373(7) .
C52 H52 0.9500 .
C52 C53 1.377(7) .
C53 H53 0.9500 .
C53 C54 1.381(6) .
C54 H54 0.9500 .
F1 B1 1.387(8) .
F2 B1 1.366(7) .
F3 B1 1.305(6) .
F4 B1 1.333(7) .
F5 B2 1.352(6) .
F6 B2 1.383(6) .
F7 B2 1.440(8) .
F8 B2 1.285(7) .
B2 F7A 1.318(7) .
B2 F8A 1.457(9) .
Cl1 C55 1.786(5) .
C55 C55 1.519(10) 2_767
C55 H55A 0.9900 .
C55 H55B 0.9900 .
Cl2 C56 1.897(9) .
C56 C56 1.368(13) 2_776
C56 H56A 0.9900 .
C56 H56B 0.9900 .

loop_
_geom_hbond_atom_site_label_D
_geom_hbond_atom_site_label_H
_geom_hbond_atom_site_label_A
_geom_hbond_distance_DH
_geom_hbond_distance_HA
_geom_hbond_distance_DA
_geom_hbond_angle_DHA
_geom_hbond_site_symmetry_A
N1 H1 F6 0.80(5) 2.07(5) 2.852(5) 168(5) 1_645
C8 H8 O1 0.95 2.20 2.812(5) 121.3 .
C28 H28B F8 0.99 2.21 2.843(7) 120.1 2_677

loop_
_geom_torsion_atom_site_label_1
_geom_torsion_atom_site_label_2
_geom_torsion_atom_site_label_3
_geom_torsion_atom_site_label_4
_geom_torsion
Pt1 S1 C1 C2 -24.4(3)
Pt1 S1 C3 C4 -136.3(3)
Pt1 S1 C3 C8 43.8(4)
Pt1 S2 C28 C29 -29.5(3)
Pt1 S2 C30 C31 -147.2(3)
Pt1 S2 C30 C35 31.9(4)
Pt1 P1 C2 C1 -49.4(3)
Pt1 P1 C16 C17 -52.6(3)
Pt1 P1 C16 C21 127.4(3)
Pt1 P1 C22 C23 151.3(3)
Pt1 P1 C22 C27 -27.5(4)
Pt1 P2 C29 C28 -50.0(3)
Pt1 P2 C43 C44 93.9(3)
Pt1 P2 C43 C48 -85.2(3)
Pt1 P2 C49 C50 179.2(3)
Pt1 P2 C49 C54 2.6(4)
S1 C1 C2 P1 48.5(4)
S1 C3 C4 C5 -177.6(3)
S1 C3 C8 C7 178.0(3)
S2 C28 C29 P2 52.8(3)
S2 C30 C31 C32 178.9(3)
S2 C30 C35 C34 179.0(3)
P1 C16 C17 C18 179.6(3)
P1 C16 C21 C20 -179.2(3)
P1 C22 C23 C24 -176.5(4)
P1 C22 C27 C26 178.3(3)
P2 C43 C44 C45 -178.0(3)
P2 C43 C48 C47 178.9(3)
P2 C49 C50 C51 -178.7(3)
P2 C49 C54 C53 177.9(3)
N1 C7 C8 C3 177.8(4)
N2 C10 C11 C12 -178.6(4)
N2 C10 C15 C14 177.9(4)
N3 C34 C35 C30 -177.9(4)
N4 C37 C38 C39 178.1(4)
N4 C37 C42 C41 -176.5(4)
C1 S1 C3 C4 114.0(3)
C1 S1 C3 C8 -65.9(4)
C2 P1 C16 C17 64.8(3)
C2 P1 C16 C21 -115.1(3)
C2 P1 C22 C23 38.8(4)
C2 P1 C22 C27 -140.0(3)
C3 S1 C1 C2 84.4(3)
C3 C4 C5 C6 -1.0(6)
C4 C3 C8 C7 -2.0(6)
C4 C5 C6 C7 -0.7(7)
C5 C6 C7 N1 -176.7(4)
C5 C6 C7 C8 1.1(6)
C6 C7 C8 C3 0.2(6)
C7 N1 C9 O1 16.1(7)
C7 N1 C9 N2 -165.1(4)
C8 C3 C4 C5 2.4(6)
C9 N1 C7 C6 164.2(4)
C9 N1 C7 C8 -13.4(7)
C9 N2 C10 C11 -172.9(4)
C9 N2 C10 C15 10.7(7)
C10 N2 C9 O1 6.8(7)
C10 N2 C9 N1 -172.0(4)
C10 C11 C12 C13 -0.6(7)
C11 C10 C15 C14 1.7(7)
C11 C12 C13 C14 3.7(7)
C12 C13 C14 C15 -4.2(7)
C13 C14 C15 C10 1.4(7)
C15 C10 C11 C12 -2.2(7)
C16 P1 C2 C1 -177.6(3)
C16 P1 C22 C23 -73.6(4)
C16 P1 C22 C27 107.7(3)
C16 C17 C18 C19 -0.1(6)
C17 C16 C21 C20 0.9(6)
C17 C18 C19 C20 0.4(7)
C18 C19 C20 C21 0.0(6)
C19 C20 C21 C16 -0.6(6)
C21 C16 C17 C18 -0.5(6)
C22 P1 C2 C1 68.1(3)
C22 P1 C16 C17 177.2(3)
C22 P1 C16 C21 -2.7(4)
C22 C23 C24 C25 -2.4(7)
C23 C22 C27 C26 -0.4(6)
C23 C24 C25 C26 0.7(7)
C24 C25 C26 C27 1.2(7)
C25 C26 C27 C22 -1.3(6)
C27 C22 C23 C24 2.3(7)
C28 S2 C30 C31 105.1(3)
C28 S2 C30 C35 -75.8(4)
C29 P2 C43 C44 -148.2(3)
C29 P2 C43 C48 32.7(4)
C29 P2 C49 C50 66.2(4)
C29 P2 C49 C54 -110.4(3)
C30 S2 C28 C29 77.0(3)
C30 C31 C32 C33 1.4(6)
C31 C30 C35 C34 -1.9(6)
C31 C32 C33 C34 -0.4(7)
C32 C33 C34 N3 179.0(4)
C32 C33 C34 C35 -1.8(6)
C33 C34 C35 C30 2.9(6)
C34 N3 C36 O2 -7.0(7)
C34 N3 C36 N4 173.9(4)
C35 C30 C31 C32 -0.2(6)
C36 N3 C34 C33 -154.9(4)
C36 N3 C34 C35 25.9(6)
C36 N4 C37 C38 26.6(7)
C36 N4 C37 C42 -156.1(4)
C37 N4 C36 O2 1.4(7)
C37 N4 C36 N3 -179.4(4)
C37 C38 C39 C40 -1.0(7)
C38 C37 C42 C41 0.9(7)
C38 C39 C40 C41 -0.6(7)
C39 C40 C41 C42 2.4(7)
C40 C41 C42 C37 -2.6(7)
C42 C37 C38 C39 0.9(7)
C43 P2 C29 C28 -178.3(3)
C43 P2 C49 C50 -46.7(4)
C43 P2 C49 C54 136.7(3)
C43 C44 C45 C46 -1.2(6)
C44 C43 C48 C47 -0.2(6)
C44 C45 C46 C47 0.3(7)
C45 C46 C47 C48 0.6(7)
C46 C47 C48 C43 -0.7(6)
C48 C43 C44 C45 1.1(6)
C49 P2 C29 C28 69.9(3)
C49 P2 C43 C44 -36.6(4)
C49 P2 C43 C48 144.3(3)
C49 C50 C51 C52 1.0(6)
C50 C49 C54 C53 1.2(6)
C50 C51 C52 C53 0.7(7)
C51 C52 C53 C54 -1.5(7)
C52 C53 C54 C49 0.5(6)
C54 C49 C50 C51 -2.0(6)
